data_1515352
loop_
_publ_author_name
'Weissflog, Wolfgang'
'Baumeister, Ute'
'Tamba, Maria-Gabriela'
'Pelzl, Gerhard'
'Kresse, Horst'
'Friedemann, Rudolf'
'Hempel, G\"unther'
'Kurz, Ricardo'
'Roos, Matthias'
'Merzweiler, Kurt'
'J\'akli, Antal'
'Zhang, Cuiyu'
'Diorio, Nicholas'
'Stannarius, Ralf'
'Eremin, Alexey'
'Kornek, Ulrike'

_publ_section_title
;
 Unexpected liquid crystalline behaviour of three-ring bent-core mesogens:
 bis(4-subst.-phenyl) 2-methyl-iso-phthalates
;
_journal_issue 9
_journal_name_full 'Soft Matter'
_journal_page_first 2671
_journal_paper_doi 10.1039/c2sm07064b
_journal_volume 8
_journal_year 2012
_chemical_formula_sum 'C27 H24 O6'
_chemical_formula_weight 444.46
_chemical_name_systematic
;
?
;
_space_group_IT_number 62
_symmetry_cell_setting orthorhombic
_symmetry_space_group_name_Hall '-P 2ac 2n'
_symmetry_space_group_name_H-M 'P n m a'
_atom_sites_solution_hydrogens geom
_atom_sites_solution_primary direct
_atom_sites_solution_secondary difmap
_audit_creation_method SHELXL-97
_cell_angle_alpha 90.00
_cell_angle_beta 90.00
_cell_angle_gamma 90.00
_cell_formula_units_Z 4
_cell_length_a 7.4360(5)
_cell_length_b 27.0637(18)
_cell_length_c 10.9270(8)
_cell_measurement_temperature 220(2)
_cell_volume 2199.0(3)
_computing_structure_refinement 'SHELXL-97 (Sheldrick, 1997)'
_computing_structure_solution 'SHELXS-97 (Sheldrick, 1990)'
_diffrn_ambient_temperature 220(2)
_diffrn_measured_fraction_theta_full 0.980
_diffrn_measured_fraction_theta_max 0.980
_diffrn_radiation_monochromator graphite
_diffrn_radiation_source 'fine-focus sealed tube'
_diffrn_radiation_type MoK\a
_diffrn_radiation_wavelength 0.71073
_diffrn_reflns_av_R_equivalents 0.0667
_diffrn_reflns_av_sigmaI/netI 0.0431
_diffrn_reflns_limit_h_max 9
_diffrn_reflns_limit_h_min -9
_diffrn_reflns_limit_k_max 30
_diffrn_reflns_limit_k_min -33
_diffrn_reflns_limit_l_max 13
_diffrn_reflns_limit_l_min -13
_diffrn_reflns_number 10751
_diffrn_reflns_theta_full 26.03
_diffrn_reflns_theta_max 26.03
_diffrn_reflns_theta_min 2.01
_exptl_absorpt_coefficient_mu 0.095
_exptl_crystal_density_diffrn 1.343
_exptl_crystal_density_method 'not measured'
_exptl_crystal_F_000 936
_refine_diff_density_max 0.173
_refine_diff_density_min -0.160
_refine_diff_density_rms 0.037
_refine_ls_extinction_method none
_refine_ls_goodness_of_fit_ref 1.002
_refine_ls_hydrogen_treatment mixed
_refine_ls_matrix_type full
_refine_ls_number_parameters 188
_refine_ls_number_reflns 2177
_refine_ls_number_restraints 0
_refine_ls_restrained_S_all 1.002
_refine_ls_R_factor_all 0.0630
_refine_ls_R_factor_gt 0.0394
_refine_ls_shift/su_max 0.000
_refine_ls_shift/su_mean 0.000
_refine_ls_structure_factor_coef Fsqd
_refine_ls_weighting_details 'calc w=1/[\s^2^(Fo^2^)+(0.0550P)^2^+0.0000P] where P=(Fo^2^+2Fc^2^)/3'
_refine_ls_weighting_scheme calc
_refine_ls_wR_factor_gt 0.0900
_refine_ls_wR_factor_ref 0.0988
_reflns_number_gt 1522
_reflns_number_total 2177
_reflns_threshold_expression >2sigma(I)
_cod_data_source_file c2sm07064b.txt
_cod_data_source_block c:\x-step\ipds3403
_cod_original_sg_symbol_H-M Pnma
_cod_database_code 1515352

loop_
_symmetry_equiv_pos_as_xyz
'x, y, z'
'-x+1/2, -y, z+1/2'
'x+1/2, -y+1/2, -z+1/2'
'-x, y+1/2, -z'
'-x, -y, -z'
'x-1/2, y, -z-1/2'
'-x-1/2, y-1/2, z-1/2'
'x, -y-1/2, z'

loop_
_atom_site_label
_atom_site_type_symbol
_atom_site_fract_x
_atom_site_fract_y
_atom_site_fract_z
_atom_site_U_iso_or_equiv
_atom_site_adp_type
_atom_site_occupancy
_atom_site_symmetry_multiplicity
_atom_site_calc_flag
_atom_site_refinement_flags
C1 C 0.3167(4) 0.2500 0.3801(2) 0.0424(6) Uani 1 2 d S
H1 H 0.345(4) 0.2500 0.292(2) 0.044(7) Uiso 1 2 d S
C2 C 0.2983(2) 0.29418(6) 0.44244(16) 0.0376(4) Uani 1 1 d .
H2 H 0.310(2) 0.3251(7) 0.3975(16) 0.042(5) Uiso 1 1 d .
C3 C 0.2658(2) 0.29434(5) 0.56828(14) 0.0294(4) Uani 1 1 d .
C4 C 0.2502(3) 0.2500 0.6350(2) 0.0274(5) Uani 1 2 d S
C5 C 0.2101(4) 0.2500 0.7705(2) 0.0349(5) Uani 1 2 d S
H3 H 0.140(3) 0.2796(7) 0.7941(17) 0.050(5) Uiso 1 1 d .
H4 H 0.320(5) 0.2500 0.819(3) 0.066(9) Uiso 1 2 d S
C6 C 0.2597(2) 0.34361(6) 0.63069(15) 0.0308(4) Uani 1 1 d .
C7 C 0.1854(2) 0.42828(6) 0.58623(14) 0.0293(3) Uani 1 1 d .
C8 C 0.0941(2) 0.44588(6) 0.68751(14) 0.0323(4) Uani 1 1 d .
H5 H 0.0395 0.4243 0.7422 0.039 Uiso 1 1 calc R
C9 C 0.0860(2) 0.49646(6) 0.70554(14) 0.0298(4) Uani 1 1 d .
H6 H 0.0247 0.5088 0.7731 0.036 Uiso 1 1 calc R
C10 C 0.1682(2) 0.52945(5) 0.62406(13) 0.0263(3) Uani 1 1 d .
C11 C 0.2575(2) 0.51033(6) 0.52266(13) 0.0295(4) Uani 1 1 d .
H7 H 0.3119 0.5317 0.4673 0.035 Uiso 1 1 calc R
C12 C 0.2663(2) 0.45952(6) 0.50323(15) 0.0314(4) Uani 1 1 d .
H8 H 0.3259 0.4469 0.4353 0.038 Uiso 1 1 calc R
C13 C 0.1565(2) 0.58418(6) 0.64804(14) 0.0298(3) Uani 1 1 d .
C14 C 0.2427(2) 0.61936(6) 0.55851(16) 0.0333(4) Uani 1 1 d .
H10 H 0.194(2) 0.6132(7) 0.4772(19) 0.046(5) Uiso 1 1 d .
H9 H 0.372(3) 0.6100(7) 0.5499(16) 0.045(5) Uiso 1 1 d .
C15 C 0.2237(3) 0.67326(7) 0.5937(2) 0.0482(5) Uani 1 1 d .
H12 H 0.293(3) 0.6802(8) 0.675(2) 0.063(6) Uiso 1 1 d .
H13 H 0.272(3) 0.6938(9) 0.532(2) 0.064(7) Uiso 1 1 d .
H11 H 0.099(4) 0.6831(8) 0.610(2) 0.070(7) Uiso 1 1 d .
O1 O 0.18468(15) 0.37772(4) 0.55479(10) 0.0356(3) Uani 1 1 d .
O2 O 0.31771(18) 0.35329(4) 0.73013(11) 0.0470(4) Uani 1 1 d .
O3 O 0.07874(18) 0.59919(4) 0.73931(11) 0.0455(3) Uani 1 1 d .

loop_
_atom_site_aniso_label
_atom_site_aniso_U_11
_atom_site_aniso_U_22
_atom_site_aniso_U_33
_atom_site_aniso_U_23
_atom_site_aniso_U_13
_atom_site_aniso_U_12
C1 0.0641(17) 0.0311(13) 0.0322(13) 0.000 0.0026(12) 0.000
C2 0.0498(11) 0.0268(9) 0.0362(9) 0.0034(7) -0.0015(7) -0.0023(7)
C3 0.0290(8) 0.0237(8) 0.0355(8) -0.0010(6) -0.0047(6) -0.0009(6)
C4 0.0227(10) 0.0256(11) 0.0339(11) 0.000 -0.0034(9) 0.000
C5 0.0401(14) 0.0286(12) 0.0360(13) 0.000 0.0033(11) 0.000
C6 0.0317(8) 0.0247(8) 0.0360(9) 0.0016(7) -0.0043(7) -0.0020(6)
C7 0.0320(8) 0.0232(8) 0.0326(8) -0.0018(6) -0.0081(6) 0.0014(6)
C8 0.0335(8) 0.0306(9) 0.0327(8) 0.0048(7) 0.0003(7) -0.0034(7)
C9 0.0286(8) 0.0314(9) 0.0295(8) -0.0013(7) 0.0020(6) 0.0013(6)
C10 0.0263(7) 0.0259(8) 0.0267(7) -0.0012(6) -0.0037(6) 0.0018(6)
C11 0.0328(8) 0.0274(9) 0.0283(7) 0.0015(6) 0.0017(7) 0.0003(7)
C12 0.0357(8) 0.0293(8) 0.0292(8) -0.0025(7) 0.0023(7) 0.0048(6)
C13 0.0306(8) 0.0300(8) 0.0289(8) -0.0022(7) -0.0039(7) 0.0043(6)
C14 0.0386(9) 0.0273(8) 0.0342(9) -0.0004(7) -0.0036(7) 0.0009(7)
C15 0.0616(14) 0.0283(9) 0.0546(13) 0.0012(9) 0.0048(11) -0.0007(9)
O1 0.0482(7) 0.0223(6) 0.0361(6) -0.0014(5) -0.0097(5) 0.0024(5)
O2 0.0670(8) 0.0297(6) 0.0443(7) -0.0040(6) -0.0220(6) 0.0004(6)
O3 0.0621(8) 0.0331(7) 0.0414(7) -0.0042(5) 0.0135(6) 0.0069(6)

loop_
_atom_type_symbol
_atom_type_description
_atom_type_scat_dispersion_real
_atom_type_scat_dispersion_imag
_atom_type_scat_source
C C 0.0033 0.0016 'International Tables Vol C Tables 4.2.6.8 and 6.1.1.4'
H H 0.0000 0.0000 'International Tables Vol C Tables 4.2.6.8 and 6.1.1.4'
O O 0.0106 0.0060 'International Tables Vol C Tables 4.2.6.8 and 6.1.1.4'

loop_
_geom_angle_atom_site_label_1
_geom_angle_atom_site_label_2
_geom_angle_atom_site_label_3
_geom_angle
_geom_angle_site_symmetry_1
C2 C1 C2 119.7(2) 8_565
C1 C2 C3 120.30(17) .
C2 C3 C4 121.41(15) .
C2 C3 C6 117.14(14) .
C4 C3 C6 121.34(15) .
C3 C4 C3 116.82(19) 8_565
C3 C4 C5 121.56(10) 8_565
C3 C4 C5 121.56(10) .
O2 C6 O1 123.50(14) .
O2 C6 C3 126.64(14) .
O1 C6 C3 109.80(13) .
C12 C7 C8 121.98(14) .
C12 C7 O1 115.88(13) .
C8 C7 O1 121.81(14) .
C7 C8 C9 118.42(14) .
C8 C9 C10 121.36(14) .
C11 C10 C9 118.51(14) .
C11 C10 C13 122.11(14) .
C9 C10 C13 119.37(13) .
C10 C11 C12 120.71(14) .
C7 C12 C11 119.01(14) .
O3 C13 C10 119.74(14) .
O3 C13 C14 121.38(14) .
C10 C13 C14 118.88(13) .
C13 C14 C15 113.79(15) .
C6 O1 C7 120.54(12) .

loop_
_geom_bond_atom_site_label_1
_geom_bond_atom_site_label_2
_geom_bond_distance
_geom_bond_site_symmetry_2
C1 C2 1.383(2) 8_565
C1 C2 1.383(2) .
C2 C3 1.396(2) .
C3 C4 1.4087(19) .
C3 C6 1.498(2) .
C4 C3 1.4087(19) 8_565
C4 C5 1.511(3) .
C6 O2 1.1981(19) .
C6 O1 1.3608(19) .
C7 C12 1.378(2) .
C7 C8 1.383(2) .
C7 O1 1.4108(19) .
C8 C9 1.384(2) .
C9 C10 1.401(2) .
C10 C11 1.392(2) .
C10 C13 1.507(2) .
C11 C12 1.393(2) .
C13 O3 1.2221(19) .
C13 C14 1.508(2) .
C14 C15 1.515(2) .

loop_
_geom_torsion_atom_site_label_1
_geom_torsion_atom_site_label_2
_geom_torsion_atom_site_label_3
_geom_torsion_atom_site_label_4
_geom_torsion
_geom_torsion_site_symmetry_1
_geom_torsion_site_symmetry_4
C2 C1 C2 C3 1.6(4) 8_565 .
C1 C2 C3 C4 -0.2(3) . .
C1 C2 C3 C6 176.02(19) . .
C2 C3 C4 C3 -1.1(3) . 8_565
C6 C3 C4 C3 -177.20(11) . 8_565
C2 C3 C4 C5 -178.35(19) . .
C6 C3 C4 C5 5.6(3) . .
C2 C3 C6 O2 -141.57(18) . .
C4 C3 C6 O2 34.7(3) . .
C2 C3 C6 O1 35.51(19) . .
C4 C3 C6 O1 -148.26(16) . .
C12 C7 C8 C9 -0.5(2) . .
O1 C7 C8 C9 -173.58(14) . .
C7 C8 C9 C10 -0.2(2) . .
C8 C9 C10 C11 0.7(2) . .
C8 C9 C10 C13 -179.66(14) . .
C9 C10 C11 C12 -0.6(2) . .
C13 C10 C11 C12 179.85(14) . .
C8 C7 C12 C11 0.7(2) . .
O1 C7 C12 C11 174.15(13) . .
C10 C11 C12 C7 -0.1(2) . .
C11 C10 C13 O3 -178.95(15) . .
C9 C10 C13 O3 1.5(2) . .
C11 C10 C13 C14 0.6(2) . .
C9 C10 C13 C14 -178.93(14) . .
O3 C13 C14 C15 0.4(2) . .
C10 C13 C14 C15 -179.23(16) . .
O2 C6 O1 C7 5.6(2) . .
C3 C6 O1 C7 -171.62(13) . .
C12 C7 O1 C6 122.51(15) . .
C8 C7 O1 C6 -64.04(19) . .
